data_9010488
loop_
_publ_author_name
'Thomas, S. M.'
'Muller, M. K.'
'Kahlenberg, V.'
'Thomas, R.'
'Rhede, D.'
'Wirth, R.'
'Wunder, B.'

_publ_section_title
;
 Protonation in germanium equivalents of ringwoodite, anhydrous phase B,
 and superhydrous phase B
 Note: superhydrous phase B Ge-ringwoodite
 Note: published bond lengths could not be reproduced
;
_journal_name_full 'American Mineralogist'
_journal_page_first 1282
_journal_page_last 1294
_journal_paper_doi 10.2138/am.2008.2739
_journal_volume 93
_journal_year 2008
_chemical_compound_source Synthetic
_chemical_formula_structural Mg10Ge3O14[OH]4
_chemical_formula_sum 'Ge3 H4 Mg10 O18'
_space_group_IT_number 34
_symmetry_space_group_name_Hall 'P 2 -2n'
_symmetry_space_group_name_H-M 'P n n 2'
_cell_angle_alpha 90
_cell_angle_beta 90
_cell_angle_gamma 90
_cell_length_a 14.202
_cell_length_b 5.1676
_cell_length_c 8.8756
_cell_formula_units_Z 2
_cell_volume 651.383
_database_code_amcsd 0004621
_exptl_crystal_density_diffrn 3.839
_cod_original_formula_sum 'Mg10 Ge3 O18 H4'
_cod_database_code 9010488
_amcsd_formula_title Mg10Ge3O14[OH]4

loop_
_space_group_symop_operation_xyz
x,y,z
1/2+x,1/2-y,1/2+z
1/2-x,1/2+y,1/2+z
-x,-y,z

loop_
_atom_site_label
_atom_site_fract_x
_atom_site_fract_y
_atom_site_fract_z
Mg1 0.17400 0.33200 -0.08600
Mg2A 0.17400 0.86200 0.08600
Mg2B 0.32300 0.33400 0.23400
Mg3A 0.00000 0.50000 0.73200
Mg3B 0.00000 0.50000 0.08900
Mg4A 0.00000 0.00000 0.56700
Mg4B 0.00000 0.00000 0.23400
Ge1 0.00000 0.00000 -0.09600
Ge2 0.37700 0.01200 -0.09200
O1 0.41300 0.68000 0.89300
O2 0.08500 0.68500 -0.11300
O6 0.25300 0.01900 -0.07800
O3A 0.25700 0.00600 0.24400
O3B 0.26300 0.50600 0.05700
O4A 0.06700 0.14200 0.06800
O4B 0.41900 0.64700 0.26800
O5A 0.40800 0.16300 0.06900
O5B 0.07700 0.69500 0.23400
H1 0.30000 0.60000 0.10000
H2 0.27000 0.18000 0.31000

loop_
_cod_related_entry_id
_cod_related_entry_database
_cod_related_entry_code
1 AMCSD 0004621
